data_4318813
loop_
_publ_author_name
'Dirk Badura'
'Heinrich Vahrenkamp'

_publ_section_title
;
 Pyrazolylborate-Zinc-Nucleobase-Complexes, 3:1 Base Pairing Studies
;
_journal_name_full 'Inorganic Chemistry'
_journal_page_first 6020
_journal_page_last 6027
_journal_paper_doi 10.1021/ic020279f
_journal_volume 41
_journal_year 2002
_chemical_formula_sum 'C63 H70 B N15 O2 Zn'
_chemical_formula_weight 1145.52
_chemical_name_common Tp(CM)Zn-X*(9-Et-A)
_chemical_name_systematic
;
Hydrotrsi(3-cumyl-5-methyl-pyrazol-1-yl)borato-zinc-xanthinate-(9-ethyladenine)
;
_space_group_IT_number 14
_symmetry_cell_setting monoclinic
_symmetry_space_group_name_Hall '-P 2yn'
_symmetry_space_group_name_H-M 'P 1 21/n 1'
_atom_sites_solution_hydrogens geom
_atom_sites_solution_primary direct
_atom_sites_solution_secondary difmap
_audit_creation_method SHELXL-97
_cell_angle_alpha 90.00
_cell_angle_beta 102.483(4)
_cell_angle_gamma 90.00
_cell_formula_units_Z 4
_cell_length_a 16.071(3)
_cell_length_b 14.018(2)
_cell_length_c 28.566(4)
_cell_measurement_temperature 296(2)
_cell_volume 6283.3(17)
_computing_cell_refinement 'Bruker SMART'
_computing_data_collection 'Bruker SMART'
_computing_data_reduction 'Bruker SHELXTL'
_computing_molecular_graphics 'Bruker SHELXTL'
_computing_publication_material 'Bruker SHELXTL'
_computing_structure_refinement 'SHELXL-97 (Sheldrick, 1997)'
_computing_structure_solution 'SHELXS-97 (Sheldrick, 1990)'
_diffrn_ambient_temperature 296(2)
_diffrn_measured_fraction_theta_full 0.971
_diffrn_measured_fraction_theta_max 0.971
_diffrn_measurement_device_type 'CCD area detector'
_diffrn_measurement_method 'phi and omega scans'
_diffrn_radiation_monochromator graphite
_diffrn_radiation_source 'fine-focus sealed tube'
_diffrn_radiation_type MoK\a
_diffrn_radiation_wavelength 0.71073
_diffrn_reflns_av_R_equivalents 0.2805
_diffrn_reflns_av_sigmaI/netI 0.3425
_diffrn_reflns_limit_h_max 21
_diffrn_reflns_limit_h_min -21
_diffrn_reflns_limit_k_max 18
_diffrn_reflns_limit_k_min -18
_diffrn_reflns_limit_l_max 37
_diffrn_reflns_limit_l_min -37
_diffrn_reflns_number 57132
_diffrn_reflns_theta_full 28.42
_diffrn_reflns_theta_max 28.42
_diffrn_reflns_theta_min 1.34
_exptl_absorpt_coefficient_mu 0.445
_exptl_absorpt_correction_type SADABS
_exptl_crystal_colour colourless
_exptl_crystal_density_diffrn 1.211
_exptl_crystal_density_method 'not measured'
_exptl_crystal_description isometric
_exptl_crystal_F_000 2416
_exptl_crystal_size_max 0.06
_exptl_crystal_size_mid 0.11
_exptl_crystal_size_min 0.13
_refine_diff_density_max 0.498
_refine_diff_density_min -0.644
_refine_diff_density_rms 0.085
_refine_ls_extinction_method none
_refine_ls_goodness_of_fit_ref 1.078
_refine_ls_hydrogen_treatment mixed
_refine_ls_matrix_type full
_refine_ls_number_parameters 727
_refine_ls_number_reflns 15351
_refine_ls_number_restraints 0
_refine_ls_restrained_S_all 1.078
_refine_ls_R_factor_all 0.3890
_refine_ls_R_factor_gt 0.0930
_refine_ls_shift/su_max 0.268
_refine_ls_shift/su_mean 0.012
_refine_ls_structure_factor_coef Fsqd
_refine_ls_weighting_details 'calc w=1/[\s^2^(Fo^2^)+(0.0800P)^2^+0.0000P] where P=(Fo^2^+2Fc^2^)/3'
_refine_ls_weighting_scheme calc
_refine_ls_wR_factor_gt 0.2047
_refine_ls_wR_factor_ref 0.3133
_reflns_number_gt 3110
_reflns_number_total 15351
_reflns_threshold_expression >2sigma(I)
_cod_data_source_file ic020279f_3.cif
_cod_data_source_block xa2
_cod_depositor_comments
;
The following automatic conversions were performed:

'_symmetry_cell_setting' value 'Monoclinic' changed to 'monoclinic'
according to the built-in table from CIF Core dictionary named
'cif_core.dic' version 2.4.1 from 2010-06-29.

Automatic conversion script
Id: cif_fix_values 1646 2011-03-28 12:23:43Z adriana 
;
_cod_database_code 4318813

loop_
_symmetry_equiv_pos_as_xyz
'x, y, z'
'-x+1/2, y+1/2, -z+1/2'
'-x, -y, -z'
'x-1/2, -y-1/2, z-1/2'

loop_
_atom_site_label
_atom_site_type_symbol
_atom_site_fract_x
_atom_site_fract_y
_atom_site_fract_z
_atom_site_U_iso_or_equiv
_atom_site_adp_type
_atom_site_occupancy
_atom_site_symmetry_multiplicity
_atom_site_calc_flag
_atom_site_refinement_flags
_atom_site_disorder_assembly
_atom_site_disorder_group
Zn1 Zn 0.15055(6) 1.63370(7) 0.37784(3) 0.0656(4) Uani 1 1 d . . .
N10 N 0.1731(4) 1.6411(5) 0.4491(2) 0.0628(18) Uani 1 1 d . . .
N11 N 0.2508(4) 1.7232(5) 0.3763(2) 0.066(2) Uani 1 1 d . . .
N12 N 0.2243(4) 1.5165(6) 0.3769(2) 0.067(2) Uani 1 1 d . . .
N7 N 0.0415(4) 1.6462(5) 0.3356(2) 0.0597(18) Uani 1 1 d . . .
C8 C 0.0087(5) 1.6992(7) 0.2970(3) 0.077(3) Uani 1 1 d . . .
H8A H 0.0399 1.7475 0.2865 0.092 Uiso 1 1 calc R . .
N9 N -0.0724(5) 1.6786(6) 0.2742(3) 0.089(2) Uani 1 1 d . . .
C4 C -0.0900(6) 1.6043(7) 0.3003(3) 0.074(3) Uani 1 1 d . . .
C5 C -0.0259(5) 1.5836(7) 0.3378(3) 0.063(2) Uani 1 1 d . . .
C6 C -0.0248(5) 1.5039(7) 0.3678(3) 0.070(3) Uani 1 1 d . . .
O6 O 0.0315(3) 1.4766(4) 0.3998(2) 0.0746(17) Uani 1 1 d . . .
N1 N -0.1032(5) 1.4568(5) 0.3568(2) 0.075(2) Uani 1 1 d . . .
H1A H -0.1091 1.4100 0.3753 0.090 Uiso 1 1 calc R . .
C2 C -0.1725(7) 1.4756(8) 0.3202(4) 0.088(3) Uani 1 1 d . . .
O2 O -0.2373(4) 1.4261(5) 0.3136(3) 0.107(2) Uani 1 1 d . . .
N3 N -0.1657(4) 1.5532(6) 0.2924(3) 0.086(2) Uani 1 1 d . . .
H3A H -0.2081 1.5702 0.2701 0.103 Uiso 1 1 calc R . .
N13 N 0.2570(4) 1.6258(5) 0.4721(2) 0.069(2) Uani 1 1 d . . .
C10 C 0.1297(5) 1.6481(6) 0.4833(3) 0.069(2) Uani 1 1 d . . .
C11 C 0.1839(5) 1.6389(6) 0.5283(3) 0.076(3) Uani 1 1 d . . .
H11A H 0.1690 1.6423 0.5579 0.091 Uiso 1 1 calc R . .
C12 C 0.2646(5) 1.6236(7) 0.5199(3) 0.074(3) Uani 1 1 d . . .
C13 C 0.3466(5) 1.6146(8) 0.5551(3) 0.113(4) Uani 1 1 d . . .
H13A H 0.3918 1.6053 0.5384 0.170 Uiso 1 1 calc R . .
H13B H 0.3442 1.5611 0.5757 0.170 Uiso 1 1 calc R . .
H13C H 0.3571 1.6717 0.5740 0.170 Uiso 1 1 calc R . .
C14 C 0.0367(5) 1.6693(6) 0.4728(3) 0.061(2) Uani 1 1 d . . .
C15 C 0.0008(6) 1.7311(7) 0.4388(3) 0.079(3) Uani 1 1 d . . .
H15A H 0.0354 1.7638 0.4220 0.095 Uiso 1 1 calc R . .
C16 C -0.0872(6) 1.7482(7) 0.4275(4) 0.089(3) Uani 1 1 d . . .
H16A H -0.1103 1.7923 0.4039 0.107 Uiso 1 1 calc R . .
C17 C -0.1397(6) 1.6988(9) 0.4519(4) 0.093(3) Uani 1 1 d . . .
C18 C -0.1010(6) 1.6358(7) 0.4882(3) 0.086(3) Uani 1 1 d . . .
H18A H -0.1349 1.6026 0.5053 0.103 Uiso 1 1 calc R . .
C19 C -0.0154(5) 1.6218(6) 0.4991(3) 0.074(3) Uani 1 1 d . . .
H19A H 0.0088 1.5809 0.5239 0.089 Uiso 1 1 calc R . .
C20 C -0.2349(6) 1.7144(9) 0.4392(5) 0.118(4) Uani 1 1 d . . .
H20A H -0.2434 1.7702 0.4181 0.142 Uiso 1 1 calc R . .
C21 C -0.2758(7) 1.6338(10) 0.4090(6) 0.193(7) Uani 1 1 d . . .
H21A H -0.3363 1.6437 0.4005 0.289 Uiso 1 1 calc R . .
H21B H -0.2639 1.5752 0.4266 0.289 Uiso 1 1 calc R . .
H21C H -0.2537 1.6303 0.3804 0.289 Uiso 1 1 calc R . .
C22 C -0.2725(8) 1.7409(16) 0.4806(6) 0.296(14) Uani 1 1 d . . .
H22A H -0.2426 1.7950 0.4968 0.444 Uiso 1 1 calc R . .
H22B H -0.2676 1.6881 0.5025 0.444 Uiso 1 1 calc R . .
H22C H -0.3315 1.7568 0.4694 0.444 Uiso 1 1 calc R . .
N14 N 0.3253(4) 1.6939(5) 0.4080(2) 0.072(2) Uani 1 1 d . . .
C23 C 0.2754(5) 1.7964(7) 0.3529(3) 0.068(2) Uani 1 1 d . . .
C24 C 0.3604(5) 1.8147(8) 0.3668(4) 0.088(3) Uani 1 1 d . . .
H24A H 0.3912 1.8621 0.3553 0.105 Uiso 1 1 calc R . .
C25 C 0.3909(5) 1.7481(8) 0.4013(4) 0.084(3) Uani 1 1 d . . .
C26 C 0.4803(5) 1.7343(7) 0.4326(3) 0.104(4) Uani 1 1 d . . .
H26A H 0.4802 1.6803 0.4533 0.156 Uiso 1 1 calc R . .
H26B H 0.4966 1.7904 0.4516 0.156 Uiso 1 1 calc R . .
H26C H 0.5201 1.7235 0.4125 0.156 Uiso 1 1 calc R . .
C27 C 0.2129(5) 1.8511(6) 0.3182(3) 0.064(2) Uani 1 1 d . . .
C28 C 0.1403(6) 1.8877(6) 0.3297(3) 0.077(3) Uani 1 1 d . . .
H28A H 0.1293 1.8763 0.3599 0.092 Uiso 1 1 calc R . .
C29 C 0.0836(6) 1.9415(7) 0.2964(4) 0.085(3) Uani 1 1 d . . .
H29A H 0.0369 1.9691 0.3055 0.103 Uiso 1 1 calc R . .
C30 C 0.0943(6) 1.9551(7) 0.2507(4) 0.086(3) Uani 1 1 d . . .
C31 C 0.1661(7) 1.9189(8) 0.2396(4) 0.108(4) Uani 1 1 d . . .
H31A H 0.1761 1.9286 0.2090 0.130 Uiso 1 1 calc R . .
C32 C 0.2247(6) 1.8678(7) 0.2729(4) 0.091(3) Uani 1 1 d . . .
H32A H 0.2733 1.8442 0.2642 0.110 Uiso 1 1 calc R . .
C33 C 0.0274(8) 2.0142(10) 0.2149(4) 0.124(4) Uani 1 1 d . . .
H33A H -0.0039 2.0536 0.2336 0.149 Uiso 1 1 calc R . .
C34 C 0.0656(11) 2.0779(13) 0.1851(7) 0.282(13) Uani 1 1 d . . .
H34A H 0.0215 2.1122 0.1636 0.423 Uiso 1 1 calc R . .
H34B H 0.0979 2.0412 0.1669 0.423 Uiso 1 1 calc R . .
H34C H 0.1026 2.1223 0.2052 0.423 Uiso 1 1 calc R . .
C35 C -0.0333(10) 1.9441(12) 0.1874(6) 0.254(11) Uani 1 1 d . . .
H35A H -0.0772 1.9773 0.1652 0.381 Uiso 1 1 calc R . .
H35B H -0.0586 1.9075 0.2091 0.381 Uiso 1 1 calc R . .
H35C H -0.0035 1.9022 0.1701 0.381 Uiso 1 1 calc R . .
N15 N 0.2986(4) 1.5177(6) 0.4117(2) 0.071(2) Uani 1 1 d . . .
C36 C 0.2142(6) 1.4270(8) 0.3593(3) 0.070(3) Uani 1 1 d . . .
C37 C 0.2819(6) 1.3722(7) 0.3825(3) 0.083(3) Uani 1 1 d . . .
H37A H 0.2915 1.3083 0.3765 0.100 Uiso 1 1 calc R . .
C38 C 0.3323(6) 1.4288(8) 0.4157(3) 0.075(3) Uani 1 1 d . . .
C39 C 0.4158(6) 1.4069(8) 0.4489(4) 0.126(4) Uani 1 1 d . . .
H39A H 0.4354 1.4621 0.4680 0.189 Uiso 1 1 calc R . .
H39B H 0.4569 1.3898 0.4305 0.189 Uiso 1 1 calc R . .
H39C H 0.4086 1.3548 0.4695 0.189 Uiso 1 1 calc R . .
C40 C 0.1435(6) 1.4025(8) 0.3203(3) 0.078(3) Uani 1 1 d . . .
C41 C 0.1091(5) 1.4614(7) 0.2832(3) 0.075(3) Uani 1 1 d . . .
H41A H 0.1337 1.5213 0.2822 0.090 Uiso 1 1 calc R . .
C42 C 0.0421(7) 1.4387(8) 0.2481(4) 0.093(3) Uani 1 1 d . . .
H42A H 0.0226 1.4825 0.2237 0.111 Uiso 1 1 calc R . .
C43 C 0.0019(7) 1.3523(10) 0.2473(4) 0.102(4) Uani 1 1 d . . .
C44 C 0.0357(8) 1.2897(9) 0.2843(4) 0.123(4) Uani 1 1 d . . .
H44A H 0.0095 1.2309 0.2855 0.148 Uiso 1 1 calc R . .
C45 C 0.1077(8) 1.3121(10) 0.3197(4) 0.117(4) Uani 1 1 d . . .
H45A H 0.1313 1.2670 0.3426 0.141 Uiso 1 1 calc R . .
C46 C -0.0752(10) 1.3269(13) 0.2082(5) 0.182(7) Uani 1 1 d . . .
H46 H -0.0519 1.2692 0.1965 0.219 Uiso 1 1 calc R . .
C47 C -0.0907(10) 1.3744(14) 0.1679(6) 0.282(13) Uani 1 1 d . . .
H47A H -0.1389 1.3468 0.1464 0.423 Uiso 1 1 calc R . .
H47B H -0.0418 1.3715 0.1537 0.423 Uiso 1 1 calc R . .
H47C H -0.1028 1.4397 0.1740 0.423 Uiso 1 1 calc R . .
C48 C -0.1434(10) 1.2844(16) 0.2228(5) 0.271(12) Uani 1 1 d . . .
H48A H -0.1871 1.2692 0.1952 0.407 Uiso 1 1 calc R . .
H48B H -0.1657 1.3275 0.2432 0.407 Uiso 1 1 calc R . .
H48C H -0.1244 1.2270 0.2402 0.407 Uiso 1 1 calc R . .
B1 B 0.3232(6) 1.6091(9) 0.4414(4) 0.074(3) Uani 1 1 d . . .
H1 H 0.3796 1.6008 0.4624 0.089 Uiso 1 1 calc R . .
C50 C 0.3198(18) 0.924(2) 0.4843(8) 0.200(11) Uani 1 1 d . . .
H50A H 0.3352 0.9128 0.4553 0.240 Uiso 1 1 calc R . .
C51 C 0.259(2) 0.8771(11) 0.4934(8) 0.195(10) Uani 1 1 d . . .
H51A H 0.2301 0.8324 0.4717 0.235 Uiso 1 1 calc R . .
C52 C 0.2362(15) 0.8932(17) 0.5359(14) 0.215(9) Uani 1 1 d . . .
H52A H 0.1890 0.8627 0.5430 0.258 Uiso 1 1 calc R . .
C53 C 0.282(3) 0.953(2) 0.5671(9) 0.286(16) Uani 1 1 d . . .
H53A H 0.2677 0.9688 0.5959 0.343 Uiso 1 1 calc R . .
C54 C 0.349(3) 0.988(3) 0.5547(11) 0.42(3) Uani 1 1 d . . .
H54A H 0.3905 1.0152 0.5787 0.499 Uiso 1 1 calc R . .
C55 C 0.3628(16) 0.987(2) 0.5127(15) 0.29(2) Uani 1 1 d . . .
H55A H 0.4007 1.0293 0.5030 0.349 Uiso 1 1 calc R . .
C56 C 0.425(2) 1.1190(17) 0.4008(4) 0.267(14) Uani 1 1 d G . .
H56A H 0.4502 1.1078 0.4328 0.321 Uiso 1 1 calc R . .
C58 C 0.4719(7) 1.1632(14) 0.3712(13) 0.245(11) Uani 1 1 d G . .
H58A H 0.5280 1.1815 0.3835 0.294 Uiso 1 1 calc R . .
C57 C 0.4346(19) 1.1800(10) 0.3233(12) 0.248(13) Uani 1 1 d G . .
H57A H 0.4658 1.2096 0.3035 0.298 Uiso 1 1 calc R . .
C59 C 0.351(2) 1.1527(16) 0.3050(4) 0.241(13) Uani 1 1 d G . .
H59A H 0.3259 1.1639 0.2729 0.289 Uiso 1 1 calc R . .
C60 C 0.3042(7) 1.1085(12) 0.3346(12) 0.210(9) Uani 1 1 d G . .
H60A H 0.2481 1.0902 0.3223 0.252 Uiso 1 1 calc R . .
C61 C 0.3414(19) 1.0916(10) 0.3825(11) 0.249(14) Uani 1 1 d G . .
H61A H 0.3102 1.0621 0.4022 0.299 Uiso 1 1 calc R . .
N101 N -0.2233(5) 1.0730(7) 0.3004(3) 0.098(3) Uani 1 1 d . . .
C102 C -0.1656(7) 1.0064(8) 0.3146(4) 0.113(4) Uani 1 1 d . . .
H10B H -0.1784 0.9472 0.3002 0.136 Uiso 1 1 calc R . .
N103 N -0.0919(5) 1.0108(7) 0.3464(3) 0.104(3) Uani 1 1 d . . .
C104 C -0.0816(6) 1.0999(9) 0.3653(3) 0.081(3) Uani 1 1 d . . .
C105 C -0.1353(5) 1.1767(8) 0.3545(3) 0.070(3) Uani 1 1 d . . .
N106 N -0.2722(5) 1.2265(6) 0.3080(3) 0.094(3) Uani 1 1 d . . .
H10D H -0.3184 1.2129 0.2876 0.113 Uiso 1 1 calc R . .
H10E H -0.2652 1.2826 0.3204 0.113 Uiso 1 1 calc R . .
C106 C -0.2108(6) 1.1600(8) 0.3204(3) 0.080(3) Uani 1 1 d . . .
N107 N -0.1014(5) 1.2545(6) 0.3811(3) 0.085(2) Uani 1 1 d . . .
C108 C -0.0278(7) 1.2207(9) 0.4066(4) 0.105(4) Uani 1 1 d . . .
H10G H 0.0097 1.2582 0.4284 0.126 Uiso 1 1 calc R . .
N109 N -0.0121(5) 1.1306(7) 0.3988(3) 0.101(3) Uani 1 1 d . . .
C109 C 0.0626(8) 1.0704(12) 0.4231(5) 0.187(8) Uani 1 1 d . . .
H10A H 0.0398 1.0072 0.4261 0.225 Uiso 1 1 calc R . .
H10C H 0.0992 1.0648 0.4003 0.225 Uiso 1 1 calc R . .
C110 C 0.095(2) 1.082(2) 0.4497(12) 0.92(7) Uani 1 1 d . . .
H11B H 0.1451 1.0430 0.4537 1.382 Uiso 1 1 calc R . .
H11C H 0.0660 1.0693 0.4750 1.382 Uiso 1 1 calc R . .
H11D H 0.1115 1.1483 0.4508 1.382 Uiso 1 1 calc R . .

loop_
_atom_site_aniso_label
_atom_site_aniso_U_11
_atom_site_aniso_U_22
_atom_site_aniso_U_33
_atom_site_aniso_U_23
_atom_site_aniso_U_13
_atom_site_aniso_U_12
Zn1 0.0471(6) 0.0861(8) 0.0588(6) 0.0051(6) 0.0006(4) 0.0034(6)
N10 0.039(4) 0.092(5) 0.053(4) 0.005(4) 0.000(3) -0.002(4)
N11 0.034(4) 0.102(6) 0.056(5) 0.010(4) -0.004(3) -0.001(4)
N12 0.048(4) 0.087(6) 0.064(5) 0.004(4) 0.006(4) 0.017(4)
N7 0.055(4) 0.072(5) 0.046(4) 0.008(4) -0.005(3) 0.004(4)
C8 0.056(6) 0.091(7) 0.070(6) 0.009(6) -0.014(5) -0.002(5)
N9 0.076(6) 0.078(6) 0.091(6) 0.021(5) -0.028(5) -0.010(4)
C4 0.053(6) 0.086(8) 0.078(7) 0.012(6) 0.000(5) -0.001(5)
C5 0.048(5) 0.068(6) 0.068(6) 0.003(5) 0.002(5) -0.006(5)
C6 0.047(6) 0.096(8) 0.063(7) -0.002(6) 0.000(5) -0.009(6)
O6 0.067(4) 0.085(5) 0.063(4) 0.012(3) -0.005(3) -0.002(3)
N1 0.069(5) 0.082(6) 0.072(5) 0.013(4) 0.013(4) 0.003(4)
C2 0.072(8) 0.082(8) 0.106(9) 0.001(7) 0.009(7) 0.004(7)
O2 0.060(4) 0.103(6) 0.147(6) 0.001(5) -0.001(4) -0.014(4)
N3 0.049(5) 0.088(6) 0.106(7) 0.008(5) -0.015(4) -0.005(4)
N13 0.040(4) 0.102(6) 0.058(5) 0.009(4) -0.006(3) 0.009(4)
C10 0.056(5) 0.097(7) 0.048(5) 0.006(5) 0.001(5) 0.004(5)
C11 0.066(6) 0.111(8) 0.052(6) -0.002(5) 0.014(5) 0.012(6)
C12 0.054(6) 0.112(8) 0.048(6) -0.004(5) -0.010(4) 0.006(5)
C13 0.063(6) 0.217(13) 0.049(6) 0.006(7) -0.011(5) 0.000(7)
C14 0.046(5) 0.083(7) 0.052(5) 0.001(5) 0.002(4) 0.005(5)
C15 0.058(6) 0.100(8) 0.081(7) 0.018(6) 0.017(5) 0.002(5)
C16 0.066(7) 0.100(8) 0.097(8) 0.007(6) 0.006(6) 0.022(6)
C17 0.059(7) 0.133(10) 0.087(8) -0.015(7) 0.013(6) 0.003(7)
C18 0.057(6) 0.120(9) 0.080(7) 0.002(7) 0.013(5) 0.003(6)
C19 0.064(6) 0.088(7) 0.075(6) -0.011(5) 0.024(5) -0.005(6)
C20 0.051(7) 0.149(11) 0.147(11) -0.014(9) 0.005(7) 0.002(7)
C21 0.084(9) 0.165(14) 0.29(2) -0.021(13) -0.041(11) -0.019(9)
C22 0.074(10) 0.64(4) 0.180(17) -0.03(2) 0.030(10) 0.073(16)
N14 0.055(5) 0.089(6) 0.069(5) 0.011(4) 0.008(4) 0.005(4)
C23 0.049(6) 0.081(7) 0.073(7) -0.002(5) 0.014(5) -0.014(5)
C24 0.048(6) 0.118(9) 0.097(8) 0.029(7) 0.016(5) -0.002(6)
C25 0.047(6) 0.118(9) 0.085(7) 0.008(7) 0.011(5) -0.007(6)
C26 0.051(6) 0.130(9) 0.119(9) 0.019(7) -0.008(6) -0.012(6)
C27 0.046(5) 0.085(7) 0.062(6) 0.006(5) 0.015(5) -0.002(5)
C28 0.079(7) 0.092(8) 0.060(6) 0.020(5) 0.014(5) 0.001(6)
C29 0.067(6) 0.086(8) 0.104(9) 0.003(7) 0.020(6) 0.012(5)
C30 0.079(7) 0.107(9) 0.073(8) 0.018(6) 0.019(6) 0.012(6)
C31 0.093(8) 0.161(11) 0.071(7) 0.043(7) 0.018(6) 0.033(8)
C32 0.070(6) 0.122(9) 0.094(8) 0.020(7) 0.044(6) 0.016(6)
C33 0.120(10) 0.144(12) 0.095(9) 0.024(9) -0.007(8) 0.042(9)
C34 0.34(2) 0.23(2) 0.34(3) 0.22(2) 0.20(2) 0.147(18)
C35 0.214(17) 0.210(19) 0.25(2) -0.009(16) -0.141(16) 0.069(15)
N15 0.051(4) 0.090(6) 0.063(5) 0.013(5) -0.007(4) 0.016(4)
C36 0.066(6) 0.076(7) 0.066(7) 0.006(6) 0.010(5) 0.007(6)
C37 0.080(7) 0.098(8) 0.072(7) 0.011(7) 0.018(6) 0.029(7)
C38 0.057(6) 0.096(8) 0.073(7) 0.015(6) 0.015(5) 0.017(6)
C39 0.083(8) 0.125(10) 0.151(10) 0.023(8) -0.016(7) 0.017(7)
C40 0.088(7) 0.089(8) 0.057(7) -0.006(6) 0.014(6) 0.007(7)
C41 0.059(6) 0.098(8) 0.069(7) -0.007(6) 0.016(5) -0.011(6)
C42 0.100(8) 0.111(10) 0.068(7) 0.001(7) 0.020(6) -0.004(7)
C43 0.094(8) 0.141(12) 0.065(7) -0.011(8) 0.006(6) -0.020(8)
C44 0.157(12) 0.110(10) 0.088(9) 0.000(8) -0.005(8) -0.018(9)
C45 0.145(11) 0.123(11) 0.071(8) -0.019(7) -0.005(7) -0.017(9)
C46 0.143(13) 0.29(2) 0.090(11) -0.001(12) -0.021(10) -0.092(14)
C47 0.216(18) 0.42(3) 0.138(14) 0.119(17) -0.113(13) -0.146(18)
C48 0.185(16) 0.49(4) 0.141(15) -0.069(17) 0.051(13) -0.16(2)
B1 0.045(6) 0.111(11) 0.060(7) 0.009(7) -0.005(5) 0.012(6)
C50 0.27(3) 0.130(19) 0.25(3) 0.040(19) 0.16(2) -0.006(16)
C51 0.38(4) 0.079(11) 0.117(15) -0.021(11) 0.042(16) -0.022(17)
C52 0.25(2) 0.16(2) 0.25(3) -0.016(18) 0.10(2) -0.059(16)
C53 0.49(5) 0.26(3) 0.16(2) -0.02(2) 0.19(3) -0.05(3)
C54 0.50(6) 0.61(7) 0.13(2) 0.03(3) 0.08(3) -0.22(5)
C55 0.25(2) 0.22(3) 0.35(4) 0.13(3) -0.04(3) -0.14(2)
C56 0.26(3) 0.25(3) 0.29(3) 0.00(3) 0.04(3) -0.01(2)
C58 0.33(3) 0.22(2) 0.21(3) -0.03(2) 0.10(3) -0.05(2)
C57 0.33(4) 0.22(2) 0.23(4) -0.02(2) 0.13(2) -0.04(3)
C59 0.35(4) 0.18(3) 0.23(2) -0.04(2) 0.14(3) 0.07(2)
C60 0.29(2) 0.095(14) 0.25(3) -0.035(16) 0.08(3) -0.004(16)
C61 0.39(5) 0.152(17) 0.21(3) 0.091(19) 0.09(2) 0.04(2)
N101 0.083(6) 0.086(7) 0.108(7) -0.024(6) -0.015(5) 0.011(5)
C102 0.094(8) 0.085(9) 0.143(11) -0.025(7) -0.011(8) 0.014(7)
N103 0.070(6) 0.110(8) 0.116(7) -0.029(6) -0.015(5) 0.026(5)
C104 0.074(7) 0.100(9) 0.063(6) -0.028(6) -0.002(5) -0.006(7)
C105 0.052(6) 0.080(7) 0.074(7) -0.009(6) 0.007(5) -0.002(6)
N106 0.075(6) 0.086(6) 0.109(7) -0.012(5) -0.008(5) -0.005(5)
C106 0.063(7) 0.092(9) 0.076(7) -0.010(6) -0.003(5) -0.010(6)
N107 0.068(5) 0.101(7) 0.078(6) -0.028(5) -0.002(4) -0.001(5)
C108 0.073(7) 0.112(10) 0.110(9) -0.028(8) -0.025(6) 0.010(7)
N109 0.079(6) 0.115(8) 0.096(7) -0.027(6) -0.014(5) 0.009(6)
C109 0.109(10) 0.243(17) 0.155(12) -0.091(12) -0.094(9) 0.091(11)
C110 0.86(8) 0.65(7) 0.82(9) -0.57(6) -0.78(7) 0.61(6)

loop_
_atom_type_symbol
_atom_type_description
_atom_type_scat_dispersion_real
_atom_type_scat_dispersion_imag
_atom_type_scat_source
C C 0.0033 0.0016 'International Tables Vol C Tables 4.2.6.8 and 6.1.1.4'
H H 0.0000 0.0000 'International Tables Vol C Tables 4.2.6.8 and 6.1.1.4'
B B 0.0013 0.0007 'International Tables Vol C Tables 4.2.6.8 and 6.1.1.4'
N N 0.0061 0.0033 'International Tables Vol C Tables 4.2.6.8 and 6.1.1.4'
O O 0.0106 0.0060 'International Tables Vol C Tables 4.2.6.8 and 6.1.1.4'
Zn Zn 0.2839 1.4301 'International Tables Vol C Tables 4.2.6.8 and 6.1.1.4'

loop_
_geom_angle_atom_site_label_1
_geom_angle_atom_site_label_2
_geom_angle_atom_site_label_3
_geom_angle
_geom_angle_site_symmetry_1
_geom_angle_site_symmetry_3
_geom_angle_publ_flag
N7 Zn1 N10 125.5(3) . . ?
N7 Zn1 N12 121.6(3) . . ?
N10 Zn1 N12 94.5(3) . . ?
N7 Zn1 N11 123.3(3) . . ?
N10 Zn1 N11 91.1(3) . . ?
N12 Zn1 N11 91.8(3) . . ?
C10 N10 N13 106.1(6) . . ?
C10 N10 Zn1 138.7(5) . . ?
N13 N10 Zn1 114.8(5) . . ?
C23 N11 N14 104.3(7) . . ?
C23 N11 Zn1 143.3(6) . . ?
N14 N11 Zn1 112.0(6) . . ?
C36 N12 N15 107.2(7) . . ?
C36 N12 Zn1 137.3(6) . . ?
N15 N12 Zn1 113.4(6) . . ?
C8 N7 C5 102.4(7) . . ?
C8 N7 Zn1 135.7(6) . . ?
C5 N7 Zn1 121.6(5) . . ?
N7 C8 N9 116.3(8) . . ?
C4 N9 C8 101.2(7) . . ?
N9 C4 C5 113.0(8) . . ?
N9 C4 N3 126.3(9) . . ?
C5 C4 N3 120.7(9) . . ?
C4 C5 N7 107.0(8) . . ?
C4 C5 C6 124.2(9) . . ?
N7 C5 C6 128.0(8) . . ?
O6 C6 N1 121.0(9) . . ?
O6 C6 C5 128.7(8) . . ?
N1 C6 C5 110.3(8) . . ?
C2 N1 C6 128.4(9) . . ?
O2 C2 N3 122.1(10) . . ?
O2 C2 N1 121.7(11) . . ?
N3 C2 N1 116.2(9) . . ?
C2 N3 C4 119.7(8) . . ?
C12 N13 N10 110.4(6) . . ?
C12 N13 B1 131.0(7) . . ?
N10 N13 B1 118.5(6) . . ?
N10 C10 C11 110.4(7) . . ?
N10 C10 C14 122.3(7) . . ?
C11 C10 C14 127.2(8) . . ?
C12 C11 C10 106.1(7) . . ?
N13 C12 C11 106.9(7) . . ?
N13 C12 C13 124.2(8) . . ?
C11 C12 C13 128.7(8) . . ?
C15 C14 C19 118.8(8) . . ?
C15 C14 C10 122.1(8) . . ?
C19 C14 C10 119.1(8) . . ?
C14 C15 C16 122.3(9) . . ?
C17 C16 C15 119.4(9) . . ?
C16 C17 C18 117.7(9) . . ?
C16 C17 C20 120.1(11) . . ?
C18 C17 C20 122.2(11) . . ?
C19 C18 C17 121.7(9) . . ?
C18 C19 C14 120.0(9) . . ?
C21 C20 C22 116.5(13) . . ?
C21 C20 C17 109.1(10) . . ?
C22 C20 C17 114.2(10) . . ?
C25 N14 N11 109.2(7) . . ?
C25 N14 B1 130.7(8) . . ?
N11 N14 B1 120.0(7) . . ?
N11 C23 C24 112.7(8) . . ?
N11 C23 C27 120.6(7) . . ?
C24 C23 C27 126.6(9) . . ?
C23 C24 C25 105.2(9) . . ?
N14 C25 C24 108.6(8) . . ?
N14 C25 C26 120.7(9) . . ?
C24 C25 C26 130.6(9) . . ?
C32 C27 C28 117.4(8) . . ?
C32 C27 C23 120.9(8) . . ?
C28 C27 C23 121.7(8) . . ?
C27 C28 C29 120.2(8) . . ?
C30 C29 C28 122.0(9) . . ?
C31 C30 C29 117.3(9) . . ?
C31 C30 C33 123.2(10) . . ?
C29 C30 C33 119.4(10) . . ?
C30 C31 C32 121.2(9) . . ?
C27 C32 C31 121.7(9) . . ?
C34 C33 C35 114.1(14) . . ?
C34 C33 C30 113.1(11) . . ?
C35 C33 C30 106.1(11) . . ?
C38 N15 N12 108.5(8) . . ?
C38 N15 B1 132.0(8) . . ?
N12 N15 B1 119.1(7) . . ?
N12 C36 C37 108.8(9) . . ?
N12 C36 C40 121.1(9) . . ?
C37 C36 C40 130.0(10) . . ?
C38 C37 C36 107.3(9) . . ?
N15 C38 C37 108.1(8) . . ?
N15 C38 C39 122.0(10) . . ?
C37 C38 C39 129.6(10) . . ?
C41 C40 C45 116.5(10) . . ?
C41 C40 C36 124.9(11) . . ?
C45 C40 C36 118.6(10) . . ?
C42 C41 C40 124.2(10) . . ?
C41 C42 C43 121.3(10) . . ?
C42 C43 C44 116.1(10) . . ?
C42 C43 C46 121.6(13) . . ?
C44 C43 C46 122.2(13) . . ?
C43 C44 C45 122.3(12) . . ?
C40 C45 C44 119.3(11) . . ?
C47 C46 C48 118.1(16) . . ?
C47 C46 C43 119.9(14) . . ?
C48 C46 C43 116.7(14) . . ?
N14 B1 N15 110.0(7) . . ?
N14 B1 N13 110.5(8) . . ?
N15 B1 N13 108.3(8) . . ?
C51 C50 C55 124(3) . . ?
C50 C51 C52 118(2) . . ?
C53 C52 C51 119(2) . . ?
C54 C53 C52 115(3) . . ?
C55 C54 C53 126(4) . . ?
C50 C55 C54 115(3) . . ?
C58 C56 C61 120.0 . . ?
C56 C58 C57 120.0 . . ?
C58 C57 C59 120.0 . . ?
C60 C59 C57 120.0 . . ?
C61 C60 C59 120.0 . . ?
C60 C61 C56 120.0 . . ?
C102 N101 C106 118.9(9) . . ?
N101 C102 N103 129.9(10) . . ?
C102 N103 C104 109.2(8) . . ?
N103 C104 N109 125.3(11) . . ?
N103 C104 C105 128.0(9) . . ?
N109 C104 C105 106.7(9) . . ?
N107 C105 C104 110.1(8) . . ?
N107 C105 C106 134.3(10) . . ?
C104 C105 C106 115.6(10) . . ?
N106 C106 N101 118.9(9) . . ?
N106 C106 C105 122.8(10) . . ?
N101 C106 C105 118.3(10) . . ?
C108 N107 C105 102.7(8) . . ?
N109 C108 N107 115.3(9) . . ?
C108 N109 C104 105.2(9) . . ?
C108 N109 C109 128.4(10) . . ?
C104 N109 C109 126.3(11) . . ?
C110 C109 N109 126(3) . . ?

loop_
_geom_bond_atom_site_label_1
_geom_bond_atom_site_label_2
_geom_bond_distance
_geom_bond_site_symmetry_2
_geom_bond_publ_flag
Zn1 N7 1.910(6) . ?
Zn1 N10 1.992(6) . ?
Zn1 N12 2.030(7) . ?
Zn1 N11 2.050(7) . ?
N10 C10 1.321(9) . ?
N10 N13 1.384(7) . ?
N11 C23 1.331(10) . ?
N11 N14 1.397(8) . ?
N12 C36 1.347(10) . ?
N12 N15 1.380(8) . ?
N7 C8 1.338(9) . ?
N7 C5 1.406(9) . ?
C8 N9 1.356(9) . ?
N9 C4 1.346(10) . ?
C4 C5 1.348(10) . ?
C4 N3 1.389(10) . ?
C5 C6 1.406(11) . ?
C6 O6 1.200(9) . ?
C6 N1 1.398(9) . ?
N1 C2 1.378(11) . ?
C2 O2 1.232(10) . ?
C2 N3 1.365(11) . ?
N13 C12 1.345(9) . ?
N13 B1 1.536(11) . ?
C10 C11 1.394(10) . ?
C10 C14 1.489(10) . ?
C11 C12 1.385(10) . ?
C12 C13 1.481(10) . ?
C14 C15 1.337(10) . ?
C14 C19 1.406(11) . ?
C15 C16 1.402(10) . ?
C16 C17 1.389(12) . ?
C17 C18 1.401(12) . ?
C17 C20 1.510(12) . ?
C18 C19 1.357(10) . ?
C20 C21 1.487(14) . ?
C20 C22 1.487(16) . ?
N14 C25 1.346(10) . ?
N14 B1 1.528(12) . ?
C23 C24 1.362(10) . ?
C23 C27 1.465(11) . ?
C24 C25 1.368(11) . ?
C25 C26 1.532(11) . ?
C27 C32 1.370(11) . ?
C27 C28 1.377(11) . ?
C28 C29 1.390(11) . ?
C29 C30 1.367(12) . ?
C30 C31 1.360(12) . ?
C30 C33 1.553(12) . ?
C31 C32 1.384(11) . ?
C33 C34 1.457(16) . ?
C33 C35 1.484(16) . ?
N15 C38 1.353(10) . ?
N15 B1 1.540(12) . ?
C36 C37 1.378(10) . ?
C36 C40 1.451(12) . ?
C37 C38 1.362(11) . ?
C38 C39 1.498(11) . ?
C40 C41 1.363(11) . ?
C40 C45 1.390(13) . ?
C41 C42 1.342(11) . ?
C42 C43 1.371(13) . ?
C43 C44 1.390(13) . ?
C43 C46 1.521(14) . ?
C44 C45 1.398(13) . ?
C46 C47 1.307(16) . ?
C46 C48 1.388(16) . ?
C50 C51 1.25(2) . ?
C50 C55 1.30(3) . ?
C51 C52 1.36(2) . ?
C52 C53 1.33(3) . ?
C53 C54 1.30(4) . ?
C54 C55 1.26(4) . ?
C56 C58 1.3900 . ?
C56 C61 1.3900 . ?
C58 C57 1.3900 . ?
C57 C59 1.3900 . ?
C59 C60 1.3900 . ?
C60 C61 1.3900 . ?
N101 C102 1.316(11) . ?
N101 C106 1.342(11) . ?
C102 N103 1.328(11) . ?
N103 C104 1.356(11) . ?
C104 N109 1.374(10) . ?
C104 C105 1.373(12) . ?
C105 N107 1.372(10) . ?
C105 C106 1.401(11) . ?
N106 C106 1.349(10) . ?
N107 C108 1.335(10) . ?
C108 N109 1.316(11) . ?
N109 C109 1.508(13) . ?
C109 C110 0.84(2) . ?
